data_4338444
loop_
_publ_author_name
'Rousse, Gwena\"elle'
'Baptiste, Beno\^it'
'Lelong, G\'erald'

_publ_section_title
;
 Crystal Structures of Li6B4O9 and Li3B11O18 and Application of the
 Dimensional Reduction Formalism to Lithium Borates.
;
_journal_issue 12
_journal_name_full 'Inorganic chemistry'
_journal_page_first 6034
_journal_page_last 6041
_journal_paper_doi 10.1021/ic500331u
_journal_volume 53
_journal_year 2014
_chemical_formula_moiety 'B11 Li3 O18'
_chemical_formula_sum 'B11 Li3 O18'
_chemical_formula_weight 427.73
_chemical_name_systematic
;
 ? 
;
_space_group_crystal_system monoclinic
_space_group_IT_number 14
_space_group_name_Hall '-P 2ybc'
_space_group_name_H-M_alt 'P 1 21/c 1'
_symmetry_space_group_name_Hall '-P 2ybc'
_symmetry_space_group_name_H-M 'P 1 21/c 1'
_atom_sites_solution_hydrogens none
_atom_sites_solution_primary iterative
_atom_sites_solution_secondary difmap
_audit_creation_date 2014-01-28
_audit_creation_method
;
Olex2 1.2
(compiled 2013.12.10 svn.r2850 for OlexSys, GUI svn.r4736)
;
_cell_angle_alpha 90.00
_cell_angle_beta 100.906(4)
_cell_angle_gamma 90.00
_cell_formula_units_Z 4
_cell_length_a 17.7607(8)
_cell_length_b 7.7737(4)
_cell_length_c 9.6731(4)
_cell_measurement_reflns_used 2415
_cell_measurement_temperature 293
_cell_measurement_theta_max 27.3890
_cell_measurement_theta_min 3.7110
_cell_volume 1311.41(11)
_computing_cell_refinement
;
CrysAlisPro, Agilent Technologies,
Version 1.171.36.28 (release 01-02-2013 CrysAlis171 .NET)
(compiled Feb  1 2013,16:14:44)
;
_computing_data_collection
;
CrysAlisPro, Agilent Technologies,
Version 1.171.36.28 (release 01-02-2013 CrysAlis171 .NET)
(compiled Feb  1 2013,16:14:44)
;
_computing_data_reduction
;
CrysAlisPro, Agilent Technologies,
Version 1.171.36.28 (release 01-02-2013 CrysAlis171 .NET)
(compiled Feb  1 2013,16:14:44)
;
_computing_molecular_graphics 'Olex2 (Dolomanov et al., 2009)'
_computing_publication_material 'Olex2 (Dolomanov et al., 2009)'
_computing_structure_refinement 'ShelXL (Sheldrick, 2008)'
_computing_structure_solution
;
Superflip (Palatinus & Chapuis, 2007;Palatinus & van der Lee, 2008;
Palatinus et al., 2012)
;
_diffrn_ambient_temperature 293.0
_diffrn_detector_area_resol_mean 16.0318
_diffrn_measured_fraction_theta_full 0.998
_diffrn_measured_fraction_theta_max 0.911
_diffrn_measurement_device_type 'Xcalibur, Sapphire3'
_diffrn_measurement_method '\w scans'
_diffrn_orient_matrix_UB_11 0.0327295000
_diffrn_orient_matrix_UB_12 -0.0490339000
_diffrn_orient_matrix_UB_13 -0.0071084000
_diffrn_orient_matrix_UB_21 -0.0227359000
_diffrn_orient_matrix_UB_22 -0.0756204000
_diffrn_orient_matrix_UB_23 -0.0089369000
_diffrn_orient_matrix_UB_31 -0.0082080000
_diffrn_orient_matrix_UB_32 0.0139413000
_diffrn_orient_matrix_UB_33 -0.0738099000
_diffrn_radiation_monochromator graphite
_diffrn_radiation_type MoK\a
_diffrn_radiation_wavelength 0.71073
_diffrn_reflns_av_R_equivalents 0.0341
_diffrn_reflns_av_unetI/netI 0.0477
_diffrn_reflns_limit_h_max 23
_diffrn_reflns_limit_h_min -13
_diffrn_reflns_limit_k_max 10
_diffrn_reflns_limit_k_min -9
_diffrn_reflns_limit_l_max 12
_diffrn_reflns_limit_l_min -12
_diffrn_reflns_number 5709
_diffrn_reflns_theta_full 26.00
_diffrn_reflns_theta_max 27.90
_diffrn_reflns_theta_min 3.39
_diffrn_source 'Enhance (Mo) X-ray Source'
_exptl_absorpt_coefficient_mu 0.203
_exptl_absorpt_correction_T_max 0.986
_exptl_absorpt_correction_T_min 0.964
_exptl_absorpt_correction_type analytical
_exptl_absorpt_process_details
'CrysAlisPro, Agilent Technologies, Version 1.171.36.28 (release 01-02-2013 CrysAlis171 .NET) (compiled Feb 1 2013,16:14:44) Analytical numeric absorption correction using a multifaceted crystal model based on expressions derived by R.C. Clark & J.S. Reid. (Clark, R. C. & Reid, J. S. (1995). Acta Cryst. A51, 887-897)'
_exptl_crystal_colour white
_exptl_crystal_colour_primary white
_exptl_crystal_density_diffrn 2.166
_exptl_crystal_density_method 'not measured'
_exptl_crystal_description block
_exptl_crystal_F_000 832
_exptl_crystal_size_max 0.3489
_exptl_crystal_size_mid 0.2814
_exptl_crystal_size_min 0.1354
_refine_diff_density_max 0.294
_refine_diff_density_min -0.252
_refine_diff_density_rms 0.058
_refine_ls_extinction_method none
_refine_ls_goodness_of_fit_ref 1.079
_refine_ls_hydrogen_treatment undef
_refine_ls_matrix_type full
_refine_ls_number_parameters 289
_refine_ls_number_reflns 2864
_refine_ls_number_restraints 0
_refine_ls_restrained_S_all 1.079
_refine_ls_R_factor_all 0.0595
_refine_ls_R_factor_gt 0.0415
_refine_ls_shift/su_max 0.000
_refine_ls_shift/su_mean 0.000
_refine_ls_structure_factor_coef Fsqd
_refine_ls_weighting_details 'calc w=1/[\s^2^(Fo^2^)+(0.0418P)^2^+0.2418P] where P=(Fo^2^+2Fc^2^)/3'
_refine_ls_weighting_scheme calc
_refine_ls_wR_factor_gt 0.0950
_refine_ls_wR_factor_ref 0.1053
_reflns_number_gt 2215
_reflns_number_total 2864
_reflns_threshold_expression >2sigma(I)
_cod_data_source_file ic500331u_si_003.cif
_cod_data_source_block li2b8o13_6_08112013
_cod_depositor_comments 'Adding full bibliography for 4338443--4338444.cif.'
_cod_original_cell_volume 1311.42(10)
_cod_database_code 4338444
_chemical_oxdiff_formula Li3B11O18
_reflns_odcompleteness_completeness 99.65
_reflns_odcompleteness_iscentric 1
_reflns_odcompleteness_theta 26.32
_olex2_refinement_description
;
;

loop_
_space_group_symop_id
_space_group_symop_operation_xyz
1 'x, y, z'
2 '-x, y+1/2, -z+1/2'
3 '-x, -y, -z'
4 'x, -y-1/2, z-1/2'

loop_
_atom_site_label
_atom_site_type_symbol
_atom_site_fract_x
_atom_site_fract_y
_atom_site_fract_z
_atom_site_U_iso_or_equiv
_atom_site_adp_type
_atom_site_occupancy
_atom_site_symmetry_multiplicity
_atom_site_calc_flag
Li1 Li 0.9555(3) -0.3191(7) 0.9896(4) 0.0454(13) Uani 1 1 d
Li2 Li 0.7536(2) -0.0802(8) 0.7787(4) 0.0412(12) Uani 1 1 d
Li3 Li 0.5789(2) 0.5605(7) 0.6342(4) 0.0397(11) Uani 1 1 d
B1 B 0.99262(14) 0.1311(3) 0.7475(2) 0.0193(5) Uani 1 1 d
B2 B 0.90442(14) 0.0826(3) 0.9031(2) 0.0200(5) Uani 1 1 d
B3 B 0.80635(14) -0.1164(4) 0.5094(2) 0.0196(5) Uani 1 1 d
B4 B 0.71251(14) 0.1042(4) 0.4901(2) 0.0203(5) Uani 1 1 d
B5 B 0.62469(14) 0.1588(3) 0.6541(2) 0.0204(5) Uani 1 1 d
B6 B 0.51359(14) 0.2110(3) 0.7522(2) 0.0194(5) Uani 1 1 d
B7 B 0.30702(14) 0.4397(3) 0.4649(2) 0.0202(5) Uani 1 1 d
B8 B 0.18284(14) 0.5674(4) 0.4268(2) 0.0212(5) Uani 1 1 d
B9 B 0.91217(14) -0.1262(3) 0.7192(2) 0.0183(5) Uani 1 1 d
B10 B 0.41305(14) 0.4413(3) 0.6860(2) 0.0193(5) Uani 1 1 d
B11 B 0.24175(14) 0.5110(4) 0.2216(2) 0.0221(6) Uani 1 1 d
O1 O 0.95725(8) -0.2636(2) 0.79919(14) 0.0201(3) Uani 1 1 d
O2 O 0.96318(8) -0.0025(2) 0.66487(14) 0.0225(4) Uani 1 1 d
O3 O 0.86946(8) -0.0410(2) 0.81382(13) 0.0198(3) Uani 1 1 d
O4 O 0.97108(8) 0.1597(2) 0.87763(14) 0.0231(4) Uani 1 1 d
O5 O 0.86515(8) -0.2004(2) 0.59372(14) 0.0209(3) Uani 1 1 d
O6 O 0.75531(8) -0.0221(2) 0.57200(14) 0.0250(4) Uani 1 1 d
O7 O 0.66179(9) 0.2016(2) 0.54717(14) 0.0242(4) Uani 1 1 d
O8 O 0.64131(8) 0.0143(2) 0.73171(14) 0.0195(3) Uani 1 1 d
O9 O 0.75720(8) -0.0124(2) 0.98169(13) 0.0209(4) Uani 1 1 d
O10 O 0.56468(8) 0.2668(2) 0.66943(15) 0.0248(4) Uani 1 1 d
O11 O 0.52682(8) 0.0641(2) 0.82825(15) 0.0230(4) Uani 1 1 d
O12 O 0.44730(8) 0.2888(2) 0.75986(15) 0.0241(4) Uani 1 1 d
O13 O 0.37404(8) 0.3934(2) 0.54498(14) 0.0244(4) Uani 1 1 d
O14 O 0.30357(9) 0.4305(2) 0.32355(14) 0.0256(4) Uani 1 1 d
O15 O 0.27754(9) 0.6354(2) 0.14089(14) 0.0249(4) Uani 1 1 d
O16 O 0.20204(9) 0.3743(2) 0.13015(14) 0.0315(4) Uani 1 1 d
O17 O 0.18625(8) 0.5960(2) 0.29226(14) 0.0255(4) Uani 1 1 d
O18 O 0.12043(8) 0.6283(2) 0.47815(14) 0.0238(4) Uani 1 1 d

loop_
_atom_site_aniso_label
_atom_site_aniso_U_11
_atom_site_aniso_U_22
_atom_site_aniso_U_33
_atom_site_aniso_U_23
_atom_site_aniso_U_13
_atom_site_aniso_U_12
Li1 0.056(3) 0.056(3) 0.026(2) 0.000(2) 0.014(2) -0.016(3)
Li2 0.027(2) 0.077(4) 0.0190(18) -0.002(2) 0.0028(16) -0.002(2)
Li3 0.028(2) 0.059(3) 0.034(2) -0.003(2) 0.0133(18) 0.001(2)
B1 0.0181(12) 0.0241(14) 0.0150(10) 0.0002(10) 0.0013(9) 0.0013(11)
B2 0.0195(12) 0.0238(14) 0.0162(10) -0.0002(10) 0.0021(9) 0.0003(10)
B3 0.0168(12) 0.0236(14) 0.0176(11) 0.0014(10) 0.0013(9) 0.0007(10)
B4 0.0199(13) 0.0229(14) 0.0183(11) 0.0003(10) 0.0040(9) 0.0010(11)
B5 0.0194(13) 0.0236(14) 0.0184(11) -0.0008(10) 0.0044(9) -0.0030(11)
B6 0.0194(12) 0.0214(14) 0.0169(11) -0.0003(10) 0.0018(9) -0.0016(10)
B7 0.0197(12) 0.0226(14) 0.0185(11) -0.0023(10) 0.0038(9) -0.0025(11)
B8 0.0182(12) 0.0257(14) 0.0196(11) -0.0007(10) 0.0033(9) -0.0032(11)
B9 0.0180(12) 0.0204(13) 0.0155(10) -0.0017(10) 0.0004(9) 0.0003(10)
B10 0.0171(12) 0.0219(13) 0.0186(11) -0.0012(10) 0.0027(9) 0.0013(10)
B11 0.0229(13) 0.0296(15) 0.0143(10) -0.0037(10) 0.0051(9) -0.0065(11)
O1 0.0204(8) 0.0244(9) 0.0155(7) 0.0006(6) 0.0030(6) 0.0041(7)
O2 0.0250(8) 0.0255(9) 0.0178(7) -0.0014(6) 0.0061(6) -0.0040(7)
O3 0.0190(8) 0.0233(9) 0.0175(7) -0.0034(6) 0.0044(6) -0.0014(7)
O4 0.0243(8) 0.0295(10) 0.0161(7) -0.0041(6) 0.0059(6) -0.0071(7)
O5 0.0202(8) 0.0232(9) 0.0172(7) -0.0036(6) -0.0013(6) 0.0036(7)
O6 0.0235(8) 0.0365(10) 0.0155(7) 0.0034(7) 0.0049(6) 0.0099(7)
O7 0.0268(8) 0.0261(9) 0.0225(7) 0.0034(7) 0.0121(6) 0.0046(7)
O8 0.0178(8) 0.0228(9) 0.0182(7) 0.0020(6) 0.0037(6) 0.0007(7)
O9 0.0188(8) 0.0293(9) 0.0147(7) -0.0005(6) 0.0035(6) -0.0014(7)
O10 0.0237(8) 0.0277(9) 0.0258(8) 0.0065(7) 0.0117(6) 0.0059(7)
O11 0.0218(8) 0.0243(9) 0.0249(7) 0.0036(7) 0.0092(6) 0.0027(7)
O12 0.0205(8) 0.0279(10) 0.0253(8) 0.0042(7) 0.0081(6) 0.0043(7)
O13 0.0221(8) 0.0305(10) 0.0200(7) -0.0044(7) 0.0023(6) 0.0030(7)
O14 0.0256(9) 0.0354(10) 0.0162(7) -0.0025(7) 0.0049(6) 0.0045(7)
O15 0.0305(9) 0.0281(10) 0.0179(7) -0.0043(7) 0.0089(6) -0.0083(7)
O16 0.0416(10) 0.0386(11) 0.0149(7) -0.0034(7) 0.0070(7) -0.0183(9)
O17 0.0229(8) 0.0389(10) 0.0148(7) 0.0023(7) 0.0038(6) 0.0024(7)
O18 0.0239(8) 0.0320(10) 0.0165(7) 0.0049(7) 0.0063(6) 0.0062(7)

loop_
_atom_type_symbol
_atom_type_description
_atom_type_scat_dispersion_real
_atom_type_scat_dispersion_imag
_atom_type_scat_source
Li Li -0.0003 0.0001 'International Tables Vol C Tables 4.2.6.8 and 6.1.1.4'
B B 0.0013 0.0007 'International Tables Vol C Tables 4.2.6.8 and 6.1.1.4'
O O 0.0106 0.0060 'International Tables Vol C Tables 4.2.6.8 and 6.1.1.4'

loop_
_exptl_crystal_face_index_h
_exptl_crystal_face_index_k
_exptl_crystal_face_index_l
_exptl_crystal_face_perp_dist
_exptl_oxdiff_crystal_face_indexfrac_h
_exptl_oxdiff_crystal_face_indexfrac_k
_exptl_oxdiff_crystal_face_indexfrac_l
_exptl_oxdiff_crystal_face_x
_exptl_oxdiff_crystal_face_y
_exptl_oxdiff_crystal_face_z
18 2 7 0.1600 18.0000 2.0000 7.0000 0.4413 -0.6230 -0.6365
-5 2 14 0.1884 -5.0000 2.0000 14.0000 -0.3612 -0.1627 -0.9644
-21 -3 -5 0.1507 -21.0000 -3.0000 -5.0000 -0.5047 0.7490 0.4996
-13 -4 12 0.1536 -13.0000 -4.0000 12.0000 -0.3146 0.4908 -0.8348
14 -9 -2 0.0418 14.0000 -9.0000 -2.0000 0.9137 0.3802 -0.0928
2 -11 1 0.0724 2.0000 -11.0000 1.0000 0.5977 0.7774 -0.2436
11 6 8 0.1478 11.0000 6.0000 8.0000 0.0090 -0.7753 -0.5971
-1 8 -9 0.1080 -1.0000 8.0000 -9.0000 -0.3610 -0.5018 0.7840
-1 6 12 0.1740 -1.0000 6.0000 12.0000 -0.4122 -0.5382 -0.7939
2 -9 7 0.1101 2.0000 -9.0000 7.0000 0.4570 0.5726 -0.6586
-2 11 2 0.0970 -2.0000 11.0000 2.0000 -0.6190 -0.8042 0.0222
-14 9 0 0.0683 -14.0000 9.0000 0.0000 -0.8995 -0.3623 0.2404
15 4 -11 0.1123 15.0000 4.0000 -11.0000 0.3730 -0.5452 0.7446

loop_
_geom_angle_atom_site_label_1
_geom_angle_atom_site_label_2
_geom_angle_atom_site_label_3
_geom_angle
_geom_angle_site_symmetry_1
_geom_angle_site_symmetry_3
B1 Li1 Li1 71.31(17) 2_746 3_747
B1 Li1 B3 122.15(18) 2_746 4_556
B1 Li1 O2 29.40(8) 2_746 2_746
B3 Li1 Li1 107.8(2) 4_556 3_747
B9 Li1 Li1 91.5(2) 4_556 3_747
B9 Li1 B1 161.7(3) 4_556 2_746
B9 Li1 B3 56.41(11) 4_556 4_556
B9 Li1 O2 133.5(2) 4_556 2_746
O1 Li1 Li1 99.3(2) . 3_747
O1 Li1 B1 28.73(10) . 2_746
O1 Li1 B3 107.7(2) . 4_556
O1 Li1 B9 163.3(3) . 4_556
O1 Li1 O2 57.96(13) . 2_746
O1 Li1 O2 153.1(3) . 4_556
O1 Li1 O4 110.1(2) . 3_757
O1 Li1 O5 128.1(3) . 4_556
O2 Li1 Li1 42.09(12) 2_746 3_747
O2 Li1 Li1 55.63(16) 4_556 3_747
O2 Li1 B1 126.8(3) 4_556 2_746
O2 Li1 B3 75.38(14) 4_556 4_556
O2 Li1 B3 124.9(2) 2_746 4_556
O2 Li1 B9 35.90(9) 4_556 4_556
O2 Li1 O2 97.7(2) 4_556 2_746
O4 Li1 Li1 103.9(3) 3_757 3_747
O4 Li1 B1 110.06(19) 3_757 2_746
O4 Li1 B3 125.0(2) 3_757 4_556
O4 Li1 B9 79.35(15) 3_757 4_556
O4 Li1 O2 108.8(2) 3_757 2_746
O4 Li1 O2 87.62(17) 3_757 4_556
O5 Li1 Li1 117.0(3) 4_556 3_747
O5 Li1 B1 149.8(2) 4_556 2_746
O5 Li1 B3 28.82(9) 4_556 4_556
O5 Li1 B9 35.29(9) 4_556 4_556
O5 Li1 O2 66.71(13) 4_556 4_556
O5 Li1 O2 150.1(3) 4_556 2_746
O5 Li1 O4 96.38(19) 4_556 3_757
O3 Li2 O6 85.91(16) . .
O3 Li2 O8 150.6(3) . .
O3 Li2 O16 80.74(17) . 3_656
O6 Li2 O8 84.28(17) . .
O6 Li2 O16 118.6(2) . 3_656
O8 Li2 O16 128.0(2) . 3_656
O9 Li2 O3 87.35(17) . .
O9 Li2 O6 152.1(3) . .
O9 Li2 O8 88.49(17) . .
O9 Li2 O16 86.93(17) . 3_656
B7 Li3 B6 150.6(3) 3_666 2_656
O10 Li3 B6 107.65(18) . 2_656
O10 Li3 B7 100.43(19) . 3_666
O11 Li3 B6 33.67(10) 2_656 2_656
O11 Li3 B7 167.3(2) 2_656 3_666
O11 Li3 O10 81.62(18) 2_656 .
O11 Li3 O12 66.49(14) 2_656 2_656
O11 Li3 O13 133.7(2) 2_656 3_666
O11 Li3 O14 158.1(2) 2_656 3_666
O12 Li3 B6 33.14(9) 2_656 2_656
O12 Li3 B7 117.9(2) 2_656 3_666
O12 Li3 O10 134.59(19) 2_656 .
O13 Li3 B6 134.3(3) 3_666 2_656
O13 Li3 B7 33.86(9) 3_666 3_666
O13 Li3 O10 111.1(2) 3_666 .
O13 Li3 O12 114.3(2) 3_666 2_656
O14 Li3 B6 129.8(2) 3_666 2_656
O14 Li3 B7 34.43(9) 3_666 3_666
O14 Li3 O10 98.0(2) 3_666 .
O14 Li3 O12 100.4(2) 3_666 2_656
O14 Li3 O13 66.94(13) 3_666 3_666
O1 B1 Li1 42.56(15) 2_756 2_756
O1 B1 O2 118.24(18) 2_756 .
O1 B1 O4 121.0(2) 2_756 .
O2 B1 Li1 76.13(16) . 2_756
O2 B1 O4 120.8(2) . .
O4 B1 Li1 162.0(2) . 2_756
O3 B2 O4 119.55(18) . .
O18 B2 O3 122.8(2) 2_646 .
O18 B2 O4 117.6(2) 2_646 .
O5 B3 Li1 46.57(13) . 4
O5 B3 O6 118.75(18) . .
O6 B3 Li1 147.81(19) . 4
O16 B3 Li1 80.98(15) 2_645 4
O16 B3 O5 120.4(2) 2_645 .
O16 B3 O6 120.8(2) 2_645 .
O7 B4 O6 119.32(18) . .
O15 B4 O6 120.8(2) 2_645 .
O15 B4 O7 119.8(2) 2_645 .
O7 B5 O10 115.0(2) . .
O8 B5 O7 122.4(2) . .
O8 B5 O10 122.35(19) . .
O10 B6 Li3 168.0(2) . 2_646
O11 B6 Li3 54.12(16) . 2_646
O11 B6 O10 120.8(2) . .
O12 B6 Li3 61.16(17) . 2_646
O12 B6 O10 124.7(2) . .
O12 B6 O11 114.53(19) . .
O9 B7 Li3 164.5(2) 2_656 3_666
O13 B7 Li3 60.41(15) . 3_666
O13 B7 O9 123.97(18) . 2_656
O13 B7 O14 115.69(19) . .
O14 B7 Li3 58.59(15) . 3_666
O14 B7 O9 120.29(19) . 2_656
O17 B8 O9 121.56(19) . 2_656
O17 B8 O18 118.8(2) . .
O18 B8 O9 119.51(18) . 2_656
O1 B9 Li1 96.62(17) . 4
O1 B9 O2 110.51(17) . .
O2 B9 Li1 59.26(16) . 4
O3 B9 Li1 156.07(19) . 4
O3 B9 O1 107.31(16) . .
O3 B9 O2 110.71(18) . .
O3 B9 O5 114.83(18) . .
O5 B9 Li1 54.62(15) . 4
O5 B9 O1 108.76(19) . .
O5 B9 O2 104.71(16) . .
O11 B10 O8 111.39(19) 2_656 2_656
O12 B10 O8 107.64(16) . 2_656
O12 B10 O11 109.50(17) . 2_656
O13 B10 O8 111.08(17) . 2_656
O13 B10 O11 107.85(17) . 2_656
O13 B10 O12 109.36(19) . .
O14 B11 O16 107.9(2) . .
O15 B11 O14 107.14(18) . .
O15 B11 O16 111.28(16) . .
O17 B11 O14 111.34(16) . .
O17 B11 O15 110.5(2) . .
O17 B11 O16 108.58(18) . .
B1 O1 Li1 108.7(2) 2_746 .
B1 O1 B9 126.49(16) 2_746 .
B9 O1 Li1 124.8(2) . .
Li1 O2 Li1 82.3(2) 4 2_756
B1 O2 Li1 155.50(19) . 4
B1 O2 Li1 74.46(16) . 2_756
B1 O2 B9 118.79(16) . .
B9 O2 Li1 166.59(16) . 2_756
B9 O2 Li1 84.84(18) . 4
B2 O3 Li2 122.33(19) . .
B2 O3 B9 119.45(17) . .
B9 O3 Li2 117.13(18) . .
B1 O4 Li1 114.00(18) . 3_757
B2 O4 Li1 127.46(17) . 3_757
B2 O4 B1 118.53(18) . .
B3 O5 Li1 104.61(18) . 4
B3 O5 B9 124.22(19) . .
B9 O5 Li1 90.09(18) . 4
B3 O6 Li2 116.00(19) . .
B3 O6 B4 117.03(16) . .
B4 O6 Li2 126.95(19) . .
B5 O7 B4 128.1(2) . .
B5 O8 Li2 120.75(19) . .
B5 O8 B10 121.49(17) . 2_646
B10 O8 Li2 116.19(17) 2_646 .
B7 O9 Li2 114.44(18) 2_646 .
B7 O9 B8 117.73(16) 2_646 2_646
B8 O9 Li2 127.75(18) 2_646 .
B5 O10 Li3 118.11(17) . .
B5 O10 B6 118.17(19) . .
B6 O10 Li3 119.43(17) . .
B6 O11 Li3 92.2(2) . 2_646
B6 O11 B10 123.76(17) . 2_646
B10 O11 Li3 138.2(2) 2_646 2_646
B6 O12 Li3 85.71(18) . 2_646
B6 O12 B10 129.12(18) . .
B10 O12 Li3 143.13(18) . 2_646
B7 O13 Li3 85.73(17) . 3_666
B7 O13 B10 133.26(18) . .
B10 O13 Li3 122.54(19) . 3_666
B7 O14 Li3 86.97(17) . 3_666
B7 O14 B11 122.59(18) . .
B11 O14 Li3 136.26(19) . 3_666
B4 O15 B11 122.43(18) 2_655 .
B3 O16 Li2 111.78(17) 2_655 3_656
B3 O16 B11 121.23(19) 2_655 .
B11 O16 Li2 111.16(16) . 3_656
B8 O17 B11 122.75(18) . .
B2 O18 B8 128.91(19) 2_656 .

loop_
_geom_bond_atom_site_label_1
_geom_bond_atom_site_label_2
_geom_bond_distance
_geom_bond_site_symmetry_2
Li1 Li1 3.215(11) 3_747
Li1 B1 2.658(5) 2_746
Li1 B3 2.737(5) 4_556
Li1 B9 2.520(4) 4_556
Li1 O1 1.898(4) .
Li1 O2 2.678(5) 2_746
Li1 O2 2.175(5) 4_556
Li1 O4 2.062(5) 3_757
Li1 O5 2.054(5) 4_556
Li2 O3 2.045(4) .
Li2 O6 2.056(4) .
Li2 O8 2.093(5) .
Li2 O9 2.022(4) .
Li2 O16 2.522(6) 3_656
Li3 B6 2.441(5) 2_656
Li3 B7 2.400(4) 3_666
Li3 O10 2.329(6) .
Li3 O11 1.979(4) 2_656
Li3 O12 2.144(5) 2_656
Li3 O13 2.093(4) 3_666
Li3 O14 2.051(5) 3_666
B1 Li1 2.658(5) 2_756
B1 O1 1.349(3) 2_756
B1 O2 1.354(3) .
B1 O4 1.401(3) .
B2 O3 1.361(3) .
B2 O4 1.390(3) .
B2 O18 1.353(3) 2_646
B3 Li1 2.737(5) 4
B3 O5 1.364(3) .
B3 O6 1.390(3) .
B3 O16 1.332(3) 2_645
B4 O6 1.393(3) .
B4 O7 1.371(3) .
B4 O15 1.334(3) 2_645
B5 O7 1.369(3) .
B5 O8 1.352(3) .
B5 O10 1.387(3) .
B6 Li3 2.441(5) 2_646
B6 O10 1.389(3) .
B6 O11 1.354(3) .
B6 O12 1.338(3) .
B7 Li3 2.400(4) 3_666
B7 O9 1.389(3) 2_656
B7 O13 1.341(3) .
B7 O14 1.359(3) .
B8 O9 1.395(3) 2_656
B8 O17 1.333(3) .
B8 O18 1.381(3) .
B9 Li1 2.520(4) 4
B9 O1 1.465(3) .
B9 O2 1.484(3) .
B9 O3 1.455(3) .
B9 O5 1.456(3) .
B10 O8 1.476(3) 2_656
B10 O11 1.458(3) 2_656
B10 O12 1.457(3) .
B10 O13 1.456(3) .
B11 O14 1.469(3) .
B11 O15 1.462(3) .
B11 O16 1.474(3) .
B11 O17 1.459(3) .
O1 B1 1.349(3) 2_746
O2 Li1 2.678(5) 2_756
O2 Li1 2.175(5) 4
O4 Li1 2.062(5) 3_757
O5 Li1 2.054(5) 4
O8 B10 1.476(3) 2_646
O9 B7 1.389(3) 2_646
O9 B8 1.395(3) 2_646
O11 Li3 1.979(4) 2_646
O11 B10 1.458(3) 2_646
O12 Li3 2.144(5) 2_646
O13 Li3 2.093(4) 3_666
O14 Li3 2.051(5) 3_666
O15 B4 1.334(3) 2_655
O16 Li2 2.522(6) 3_656
O16 B3 1.332(3) 2_655
O18 B2 1.353(3) 2_656

loop_
_geom_torsion_atom_site_label_1
_geom_torsion_atom_site_label_2
_geom_torsion_atom_site_label_3
_geom_torsion_atom_site_label_4
_geom_torsion
_geom_torsion_site_symmetry_1
_geom_torsion_site_symmetry_4
Li1 Li1 O1 B1 -13.3(3) 3_747 2_746
Li1 Li1 O1 B9 167.83(18) 3_747 .
Li1 B1 O2 Li1 18.8(5) 2_756 4
Li1 B1 O2 B9 -177.77(19) 2_756 .
Li1 B1 O4 Li1 -39.4(6) 2_756 3_757
Li1 B1 O4 B2 139.9(6) 2_756 .
Li1 B3 O5 B9 100.3(3) 4 .
Li1 B3 O6 Li2 -71.7(4) 4 .
Li1 B3 O6 B4 106.6(3) 4 .
Li1 B9 O1 Li1 -177.8(2) 4 .
Li1 B9 O1 B1 3.5(3) 4 2_746
Li1 B9 O2 Li1 16.1(8) 4 2_756
Li1 B9 O2 B1 -173.2(2) 4 .
Li1 B9 O3 Li2 70.1(5) 4 .
Li1 B9 O3 B2 -98.2(5) 4 .
Li1 B9 O5 B3 -107.8(2) 4 .
Li3 B6 O10 Li3 149.7(9) 2_646 .
Li3 B6 O10 B5 -54.0(10) 2_646 .
Li3 B6 O11 B10 157.3(2) 2_646 2_646
Li3 B6 O12 B10 -166.6(2) 2_646 .
Li3 B7 O13 B10 132.1(3) 3_666 .
Li3 B7 O14 B11 -145.6(3) 3_666 .
B1 Li1 O1 B9 -178.9(3) 2_746 .
B3 Li1 O1 B1 -125.5(2) 4_556 2_746
B3 Li1 O1 B9 55.6(3) 4_556 .
B6 Li3 O10 B5 -160.43(17) 2_656 .
B6 Li3 O10 B6 -4.1(3) 2_656 .
B7 Li3 O10 B5 10.7(2) 3_666 .
B7 Li3 O10 B6 166.98(16) 3_666 .
B9 Li1 O1 B1 -142.6(10) 4_556 2_746
B9 Li1 O1 B9 38.5(11) 4_556 .
O1 B1 O2 Li1 12.4(6) 2_756 4
O1 B1 O2 Li1 -6.4(2) 2_756 2_756
O1 B1 O2 B9 175.83(18) 2_756 .
O1 B1 O4 Li1 -17.9(3) 2_756 3_757
O1 B1 O4 B2 161.4(2) 2_756 .
O1 B9 O2 Li1 101.6(7) . 2_756
O1 B9 O2 Li1 85.5(2) . 4
O1 B9 O2 B1 -87.7(2) . .
O1 B9 O3 Li2 -108.9(2) . .
O1 B9 O3 B2 82.7(2) . .
O1 B9 O5 Li1 -84.7(2) . 4
O1 B9 O5 B3 167.45(17) . .
O2 Li1 O1 B1 -33.0(6) 4_556 2_746
O2 Li1 O1 B1 -4.82(16) 2_746 2_746
O2 Li1 O1 B9 148.1(5) 4_556 .
O2 Li1 O1 B9 176.3(2) 2_746 .
O2 B1 O4 Li1 162.5(2) . 3_757
O2 B1 O4 B2 -18.2(3) . .
O2 B9 O1 Li1 122.6(2) . .
O2 B9 O1 B1 -56.1(3) . 2_746
O2 B9 O3 Li2 130.4(2) . .
O2 B9 O3 B2 -37.9(2) . .
O2 B9 O5 Li1 33.4(2) . 4
O2 B9 O5 B3 -74.4(2) . .
O3 Li2 O6 B3 53.2(3) . .
O3 Li2 O6 B4 -124.9(2) . .
O3 Li2 O8 B5 28.5(5) . .
O3 Li2 O8 B10 -137.4(4) . 2_646
O3 Li2 O9 B7 -162.86(18) . 2_646
O3 Li2 O9 B8 13.8(3) . 2_646
O3 B2 O4 Li1 -169.3(2) . 3_757
O3 B2 O4 B1 11.6(3) . .
O3 B9 O1 Li1 1.8(3) . .
O3 B9 O1 B1 -176.92(18) . 2_746
O3 B9 O2 Li1 -139.7(7) . 2_756
O3 B9 O2 Li1 -155.80(19) . 4
O3 B9 O2 B1 31.0(3) . .
O3 B9 O5 Li1 155.1(2) . 4
O3 B9 O5 B3 47.2(3) . .
O4 Li1 O1 B1 95.4(3) 3_757 2_746
O4 Li1 O1 B9 -83.6(3) 3_757 .
O4 B1 O2 Li1 -168.0(4) . 4
O4 B1 O2 Li1 173.2(2) . 2_756
O4 B1 O2 B9 -4.6(3) . .
O4 B2 O3 Li2 -149.8(2) . .
O4 B2 O3 B9 17.9(3) . .
O5 Li1 O1 B1 -148.7(3) 4_556 2_746
O5 Li1 O1 B9 32.3(4) 4_556 .
O5 B3 O6 Li2 -18.6(3) . .
O5 B3 O6 B4 159.7(2) . .
O5 B9 O1 Li1 -123.0(2) . .
O5 B9 O1 B1 58.3(3) . 2_746
O5 B9 O2 Li1 -15.4(8) . 2_756
O5 B9 O2 Li1 -31.50(19) . 4
O5 B9 O2 B1 155.33(18) . .
O5 B9 O3 Li2 12.1(3) . .
O5 B9 O3 B2 -156.24(19) . .
O6 Li2 O3 B2 119.21(19) . .
O6 Li2 O3 B9 -48.8(3) . .
O6 Li2 O8 B5 -42.6(3) . .
O6 Li2 O8 B10 151.53(17) . 2_646
O6 Li2 O9 B7 121.0(5) . 2_646
O6 Li2 O9 B8 -62.4(6) . 2_646
O6 B3 O5 Li1 -144.1(2) . 4
O6 B3 O5 B9 -43.7(3) . .
O6 B4 O7 B5 -26.4(3) . .
O7 B4 O6 Li2 -1.4(4) . .
O7 B4 O6 B3 -179.5(2) . .
O7 B5 O8 Li2 34.3(3) . .
O7 B5 O8 B10 -160.6(2) . 2_646
O7 B5 O10 Li3 -38.0(3) . .
O7 B5 O10 B6 165.40(19) . .
O8 Li2 O3 B2 48.5(5) . .
O8 Li2 O3 B9 -119.5(4) . .
O8 Li2 O6 B3 -154.48(18) . .
O8 Li2 O6 B4 27.4(3) . .
O8 Li2 O9 B7 46.2(3) . 2_646
O8 Li2 O9 B8 -137.2(2) . 2_646
O8 B5 O7 B4 8.3(4) . .
O8 B5 O10 Li3 147.0(2) . .
O8 B5 O10 B6 -9.6(3) . .
O8 B10 O12 Li3 44.8(3) 2_656 2_646
O8 B10 O12 B6 -157.8(2) 2_656 .
O8 B10 O13 Li3 138.8(2) 2_656 3_666
O8 B10 O13 B7 20.2(3) 2_656 .
O9 Li2 O3 B2 -33.7(3) . .
O9 Li2 O3 B9 158.37(17) . .
O9 Li2 O6 B3 129.7(5) . .
O9 Li2 O6 B4 -48.4(6) . .
O9 Li2 O8 B5 110.42(19) . .
O9 Li2 O8 B10 -55.5(3) . 2_646
O9 B7 O13 Li3 -162.4(3) 2_656 3_666
O9 B7 O13 B10 -30.3(4) 2_656 .
O9 B7 O14 Li3 161.9(3) 2_656 3_666
O9 B7 O14 B11 16.3(3) 2_656 .
O9 B8 O17 B11 15.7(3) 2_656 .
O9 B8 O18 B2 -21.1(4) 2_656 2_656
O10 B5 O7 B4 -166.7(2) . .
O10 B5 O8 Li2 -151.1(2) . .
O10 B5 O8 B10 14.0(3) . 2_646
O10 B6 O11 Li3 -167.0(2) . 2_646
O10 B6 O11 B10 -9.7(3) . 2_646
O10 B6 O12 Li3 167.7(2) . 2_646
O10 B6 O12 B10 1.0(4) . .
O11 Li3 O10 B5 177.95(16) 2_656 .
O11 Li3 O10 B6 -25.8(2) 2_656 .
O11 B6 O10 Li3 -149.1(2) . .
O11 B6 O10 B5 7.2(3) . .
O11 B6 O12 Li3 -9.3(2) . 2_646
O11 B6 O12 B10 -175.95(19) . .
O11 B10 O12 Li3 166.1(2) 2_656 2_646
O11 B10 O12 B6 -36.5(3) 2_656 .
O11 B10 O13 Li3 16.5(3) 2_656 3_666
O11 B10 O13 B7 -102.1(3) 2_656 .
O12 Li3 O10 B5 -137.4(3) 2_656 .
O12 Li3 O10 B6 18.9(4) 2_656 .
O12 B6 O10 Li3 34.1(3) . .
O12 B6 O10 B5 -169.6(2) . .
O12 B6 O11 Li3 10.1(2) . 2_646
O12 B6 O11 B10 167.41(18) . 2_646
O12 B10 O13 Li3 -102.5(2) . 3_666
O12 B10 O13 B7 138.9(2) . .
O13 Li3 O10 B5 44.2(3) 3_666 .
O13 Li3 O10 B6 -159.54(18) 3_666 .
O13 B7 O14 Li3 -20.7(3) . 3_666
O13 B7 O14 B11 -166.2(2) . .
O13 B10 O12 Li3 -76.0(3) . 2_646
O13 B10 O12 B6 81.5(3) . .
O14 Li3 O10 B5 -24.1(2) 3_666 .
O14 Li3 O10 B6 132.17(17) 3_666 .
O14 B7 O13 Li3 20.3(2) . 3_666
O14 B7 O13 B10 152.4(2) . .
O14 B11 O15 B4 103.3(2) . 2_655
O14 B11 O16 Li2 9.2(2) . 3_656
O14 B11 O16 B3 -125.3(2) . 2_655
O14 B11 O17 B8 -15.0(3) . .
O15 B4 O6 Li2 176.1(2) 2_645 .
O15 B4 O6 B3 -2.0(3) 2_645 .
O15 B4 O7 B5 156.1(2) 2_645 .
O15 B11 O14 Li3 -5.2(4) . 3_666
O15 B11 O14 B7 120.0(2) . .
O15 B11 O16 Li2 126.47(19) . 3_656
O15 B11 O16 B3 -8.0(3) . 2_655
O15 B11 O17 B8 -134.0(2) . .
O16 Li2 O3 B2 -120.98(19) 3_656 .
O16 Li2 O3 B9 71.05(17) 3_656 .
O16 Li2 O6 B3 -23.9(3) 3_656 .
O16 Li2 O6 B4 157.98(19) 3_656 .
O16 Li2 O8 B5 -164.67(19) 3_656 .
O16 Li2 O8 B10 29.4(3) 3_656 2_646
O16 Li2 O9 B7 -82.00(19) 3_656 2_646
O16 Li2 O9 B8 94.6(2) 3_656 2_646
O16 B3 O5 Li1 36.3(3) 2_645 4
O16 B3 O5 B9 136.6(2) 2_645 .
O16 B3 O6 Li2 161.0(2) 2_645 .
O16 B3 O6 B4 -20.7(3) 2_645 .
O16 B11 O14 Li3 114.7(3) . 3_666
O16 B11 O14 B7 -120.0(2) . .
O16 B11 O15 B4 -14.5(3) . 2_655
O16 B11 O17 B8 103.7(2) . .
O17 B8 O18 B2 163.0(2) . 2_656
O17 B11 O14 Li3 -126.2(3) . 3_666
O17 B11 O14 B7 -1.0(3) . .
O17 B11 O15 B4 -135.2(2) . 2_655
O17 B11 O16 Li2 -111.65(19) . 3_656
O17 B11 O16 B3 113.9(2) . 2_655
O18 B2 O3 Li2 34.0(3) 2_646 .
O18 B2 O3 B9 -158.3(2) 2_646 .
O18 B2 O4 Li1 7.1(4) 2_646 3_757
O18 B2 O4 B1 -172.1(2) 2_646 .
O18 B8 O17 B11 -168.4(2) . .
